data_7226081
loop_
_publ_author_name
'Huo, Jian Zhong'
'Su, Xiu Mei'
'Wu, Xiang Xia'
'Liu, Yuan Yuan'
'Ding, Bin'

_publ_section_title
;
 Hydrothermal synthesis and characterization of a series of luminescent
 Ag(i) coordination polymers with two new multidentate
 bis-(1,2,3-triazole) ligands: structural diversity, polymorphism and
 photoluminescent sensing
;
_journal_issue 35
_journal_name_full CrystEngComm
_journal_page_first 6640
_journal_paper_doi 10.1039/C6CE01275B
_journal_volume 18
_journal_year 2016
_chemical_formula_moiety 'C16 H24 Ag N12, F6 P'
_chemical_formula_sum 'C16 H24 Ag F6 N12 P'
_chemical_formula_weight 637.31
_space_group_crystal_system triclinic
_space_group_IT_number 2
_space_group_name_Hall '-P 1'
_space_group_name_H-M_alt 'P -1'
_symmetry_space_group_name_Hall '-P 1'
_symmetry_space_group_name_H-M 'P -1'
_atom_sites_solution_hydrogens geom
_audit_creation_date 2015-12-28
_audit_creation_method
;
Olex2 1.2
(compiled 2015.09.30 svn.r3233 for OlexSys, GUI svn.r5103)
;
_audit_update_record
;
2016-05-24 deposited with the CCDC.
2016-07-18 downloaded from the CCDC.
;
_cell_angle_alpha 71.610(3)
_cell_angle_beta 83.241(3)
_cell_angle_gamma 85.831(3)
_cell_formula_units_Z 2
_cell_length_a 8.7424(3)
_cell_length_b 11.0479(4)
_cell_length_c 13.0850(4)
_cell_measurement_reflns_used 4381
_cell_measurement_temperature 173.00(10)
_cell_measurement_theta_max 73.8900
_cell_measurement_theta_min 4.5860
_cell_volume 1190.09(7)
_computing_cell_refinement 'CrysAlisPro 1.171.38.41 (Rigaku OD, 2015)'
_computing_data_collection 'CrysAlisPro 1.171.38.41 (Rigaku OD, 2015)'
_computing_data_reduction 'CrysAlisPro 1.171.38.41 (Rigaku OD, 2015)'
_computing_molecular_graphics 'Olex2 (Dolomanov et al., 2009)'
_computing_publication_material 'Olex2 (Dolomanov et al., 2009)'
_computing_structure_refinement 'ShelXL (Sheldrick, 2015)'
_computing_structure_solution 'ShelXT (Sheldrick, 2015)'
_diffrn_ambient_environment N~2~
_diffrn_ambient_temperature 173.00(10)
_diffrn_detector 'CCD plate'
_diffrn_detector_area_resol_mean 5.2740
_diffrn_detector_type AtlasS2
_diffrn_measured_fraction_theta_full 1.000
_diffrn_measured_fraction_theta_max 1.000
_diffrn_measurement_details
;
List of Runs (angles in degrees, time in seconds):

  1  \w    -70.00  32.00   1.00    1.00    --  -41.49  57.00 120.00  102
  2  \w   -122.00  -1.00   1.00    1.00    --  -41.49 -19.00 -60.00  121
  3  \w   -124.00 -78.00   1.00    1.00    --  -41.49 -87.00 104.00   46
  4  \w     23.00  98.00   1.00    1.00    --   41.49-125.00 -60.00   75
  5  \w     23.00  98.00   1.00    1.00    --   41.49-125.00 -30.00   75
  6  \w     23.00  98.00   1.00    1.00    --   41.49-125.00-150.00   75
  7  \w     79.00 176.00   1.00    1.00    --  107.08  61.00  90.00   97
  8  \w     94.00 126.00   1.00    1.00    --  107.08  45.00 -90.00   32
  9  \w     40.00 104.00   1.00    1.00    --  107.08 -95.00 120.00   64
 10  \w     64.00 107.00   1.00    1.00    --  107.08 -95.00  30.00   43
 11  \w     34.00 128.00   1.00    1.00    --  107.08 -45.00 -60.00   94
 12  \w    132.00 159.00   1.00    1.00    --  107.08 125.00  60.00   27
 13  \w    151.00 177.00   1.00    1.00    --  107.08  45.00 -90.00   26
 14  \w     74.00 116.00   1.00    1.00    --  107.08-125.00 -90.00   42
 15  \w    134.00 176.00   1.00    1.00    --  107.08  30.00-180.00   42
 16  \w     35.00 136.00   1.00    1.00    --  107.08 -61.00 120.00  101
 17  \w     28.00 109.00   1.00    1.00    --  107.08 -95.00 -60.00   81
 18  \w     32.00 152.00   1.00    1.00    --  107.08 -15.00  90.00  120
;
_diffrn_measurement_device 'four-circle diffractometer'
_diffrn_measurement_device_type 'SuperNova, Dual, Cu at zero, AtlasS2'
_diffrn_measurement_method '\w scans'
_diffrn_orient_matrix_type 'CrysAlisPro convention (1999,Acta A55,543-557)'
_diffrn_orient_matrix_UB_11 0.0743581000
_diffrn_orient_matrix_UB_12 0.0909359000
_diffrn_orient_matrix_UB_13 -0.1065420000
_diffrn_orient_matrix_UB_21 0.1609689000
_diffrn_orient_matrix_UB_22 -0.0542658000
_diffrn_orient_matrix_UB_23 0.0320562000
_diffrn_orient_matrix_UB_31 -0.0096802000
_diffrn_orient_matrix_UB_32 -0.1020330000
_diffrn_orient_matrix_UB_33 -0.0563089000
_diffrn_radiation_monochromator mirror
_diffrn_radiation_probe x-ray
_diffrn_radiation_type CuK\a
_diffrn_radiation_wavelength 1.54184
_diffrn_reflns_av_R_equivalents 0.0490
_diffrn_reflns_av_unetI/netI 0.0605
_diffrn_reflns_Laue_measured_fraction_full 1.000
_diffrn_reflns_Laue_measured_fraction_max 1.000
_diffrn_reflns_limit_h_max 10
_diffrn_reflns_limit_h_min -10
_diffrn_reflns_limit_k_max 10
_diffrn_reflns_limit_k_min -13
_diffrn_reflns_limit_l_max 12
_diffrn_reflns_limit_l_min -15
_diffrn_reflns_number 8605
_diffrn_reflns_point_group_measured_fraction_full 1.000
_diffrn_reflns_point_group_measured_fraction_max 1.000
_diffrn_reflns_theta_full 67.080
_diffrn_reflns_theta_max 67.080
_diffrn_reflns_theta_min 3.578
_diffrn_source 'micro-focus sealed X-ray tube'
_diffrn_source_type 'SuperNova (Cu) X-ray Source'
_exptl_absorpt_coefficient_mu 8.167
_exptl_absorpt_correction_T_max 1.00000
_exptl_absorpt_correction_T_min 0.10760
_exptl_absorpt_correction_type multi-scan
_exptl_absorpt_process_details
;
CrysAlisPro 1.171.38.41 (Rigaku Oxford Diffraction, 2015)
Empirical absorption correction using spherical harmonics,
 implemented in SCALE3 ABSPACK scaling algorithm.
;
_exptl_crystal_colour colourless
_exptl_crystal_colour_primary colourless
_exptl_crystal_density_diffrn 1.778
_exptl_crystal_description block
_exptl_crystal_F_000 640
_exptl_crystal_size_max 0.22
_exptl_crystal_size_mid 0.2
_exptl_crystal_size_min 0.18
_refine_diff_density_max 0.959
_refine_diff_density_min -0.848
_refine_diff_density_rms 0.097
_refine_ls_extinction_method none
_refine_ls_goodness_of_fit_ref 1.032
_refine_ls_hydrogen_treatment constr
_refine_ls_matrix_type full
_refine_ls_number_parameters 325
_refine_ls_number_reflns 4257
_refine_ls_number_restraints 0
_refine_ls_restrained_S_all 1.032
_refine_ls_R_factor_all 0.0452
_refine_ls_R_factor_gt 0.0391
_refine_ls_shift/su_max 0.001
_refine_ls_shift/su_mean 0.000
_refine_ls_structure_factor_coef Fsqd
_refine_ls_weighting_details 'w=1/[\s^2^(Fo^2^)+(0.0442P)^2^] where P=(Fo^2^+2Fc^2^)/3'
_refine_ls_weighting_scheme calc
_refine_ls_wR_factor_gt 0.0912
_refine_ls_wR_factor_ref 0.0967
_reflns_Friedel_coverage 0.000
_reflns_number_gt 3781
_reflns_number_total 4257
_reflns_threshold_expression 'I > 2\s(I)'
_cod_data_source_file c6ce01275b2.cif
_cod_data_source_block 1
_cod_depositor_comments 'Adding full bibliography for 7226081--7226085.cif.'
_cod_original_cell_volume 1190.08(7)
_cod_database_code 7226081
_shelx_space_group_comment
;
The symmetry employed for this shelxl refinement is uniquely defined
by the following loop, which should always be used as a source of
symmetry information in preference to the above space-group names.
They are only intended as comments.
;
_reflns_odcompleteness_completeness 99.95
_reflns_odcompleteness_iscentric 1
_reflns_odcompleteness_theta 66.97
_olex2_refinement_description
;
1. Fixed Uiso
 At 1.2 times of:
  All C(H) groups, All C(H,H) groups
2.a Secondary CH2 refined with riding coordinates:
 C3(H3A,H3B), C4(H4A,H4B), C5(H5A,H5B), C6(H6A,H6B), C11(H11A,H11B), C12(H12A,
 H12B), C13(H13A,H13B), C14(H14A,H14B)
2.b Aromatic/amide H refined with riding coordinates:
 C1(H1), C2(H2), C7(H7), C8(H8), C9(H9), C10(H10), C15(H15), C16(H16)
;
_shelx_shelxl_version_number 2014/7
_olex2_date_sample_data_collection 2015-12-28
_olex2_submission_special_instructions 'No special instructions were received'
_oxdiff_exptl_absorpt_empirical_details
;
Empirical correction (ABSPACK) includes:
- Absorption correction using spherical harmonics
- Frame scaling
;
_oxdiff_exptl_absorpt_empirical_full_max 6.863
_oxdiff_exptl_absorpt_empirical_full_min 0.609

loop_
_space_group_symop_operation_xyz
'x, y, z'
'-x, -y, -z'

loop_
_atom_site_label
_atom_site_type_symbol
_atom_site_fract_x
_atom_site_fract_y
_atom_site_fract_z
_atom_site_U_iso_or_equiv
_atom_site_adp_type
_atom_site_occupancy
_atom_site_site_symmetry_order
_atom_site_calc_flag
_atom_site_refinement_flags_posn
Ag1 Ag 0.40870(3) 0.03841(3) 0.73813(2) 0.03063(11) Uani 1 1 d .
N1 N 0.8567(3) 0.9032(3) 0.3116(2) 0.0239(6) Uani 1 1 d .
N2 N 0.9220(3) 0.7914(3) 0.3619(2) 0.0207(6) Uani 1 1 d .
N3 N 1.0753(4) 0.7859(3) 0.3457(3) 0.0305(7) Uani 1 1 d .
N4 N 0.6698(3) 0.2524(3) 0.4490(2) 0.0211(6) Uani 1 1 d .
N5 N 0.5625(3) 0.2346(3) 0.5333(2) 0.0224(6) Uani 1 1 d .
N6 N 0.5610(3) 0.1103(3) 0.5824(2) 0.0237(6) Uani 1 1 d .
N7 N 0.3425(3) -0.1483(3) 0.8597(2) 0.0255(7) Uani 1 1 d .
N8 N 0.2402(4) -0.1543(3) 0.9445(2) 0.0256(7) Uani 1 1 d .
N9 N 0.2069(3) -0.2776(3) 0.9884(2) 0.0218(6) Uani 1 1 d .
N10 N -0.4081(3) -0.2258(3) 1.0944(2) 0.0251(7) Uani 1 1 d .
N11 N -0.4743(4) -0.1952(3) 1.1802(2) 0.0271(7) Uani 1 1 d .
N12 N -0.4435(4) -0.3383(3) 1.0894(3) 0.0331(8) Uani 1 1 d .
C1 C 0.9755(4) 0.9755(3) 0.2607(3) 0.0252(8) Uani 1 1 d .
H1 H 0.9684 1.0606 0.2183 0.030 Uiso 1 1 calc R
C2 C 1.1102(4) 0.9035(4) 0.2813(3) 0.0280(8) Uani 1 1 d .
H2 H 1.2090 0.9317 0.2548 0.034 Uiso 1 1 calc R
C3 C 0.8359(4) 0.6818(3) 0.4283(3) 0.0218(7) Uani 1 1 d .
H3A H 0.7374 0.7111 0.4564 0.026 Uiso 1 1 calc R
H3B H 0.8922 0.6357 0.4895 0.026 Uiso 1 1 calc R
C4 C 0.8082(4) 0.5917(3) 0.3656(3) 0.0218(7) Uani 1 1 d .
H4A H 0.7380 0.6330 0.3117 0.026 Uiso 1 1 calc R
H4B H 0.9049 0.5724 0.3282 0.026 Uiso 1 1 calc R
C5 C 0.7407(4) 0.4685(3) 0.4413(3) 0.0232(7) Uani 1 1 d .
H5A H 0.8137 0.4248 0.4924 0.028 Uiso 1 1 calc R
H5B H 0.6474 0.4883 0.4819 0.028 Uiso 1 1 calc R
C6 C 0.7037(5) 0.3817(3) 0.3786(3) 0.0287(8) Uani 1 1 d .
H6A H 0.6155 0.4179 0.3390 0.034 Uiso 1 1 calc R
H6B H 0.7906 0.3774 0.3263 0.034 Uiso 1 1 calc R
C7 C 0.7370(4) 0.1414(3) 0.4436(3) 0.0261(8) Uani 1 1 d .
H7 H 0.8151 0.1288 0.3928 0.031 Uiso 1 1 calc R
C8 C 0.6655(4) 0.0508(3) 0.5294(3) 0.0254(8) Uani 1 1 d .
H8 H 0.6857 -0.0368 0.5479 0.031 Uiso 1 1 calc R
C9 C 0.3714(4) -0.2666(4) 0.8512(3) 0.0251(8) Uani 1 1 d .
H9 H 0.4381 -0.2878 0.7981 0.030 Uiso 1 1 calc R
C10 C 0.2857(4) -0.3498(4) 0.9339(3) 0.0278(8) Uani 1 1 d .
H10 H 0.2828 -0.4377 0.9491 0.033 Uiso 1 1 calc R
C11 C 0.0949(4) -0.3194(4) 1.0846(3) 0.0274(8) Uani 1 1 d .
H11A H 0.1092 -0.2726 1.1340 0.033 Uiso 1 1 calc R
H11B H 0.1145 -0.4094 1.1213 0.033 Uiso 1 1 calc R
C12 C -0.0714(4) -0.2988(3) 1.0566(3) 0.0260(8) Uani 1 1 d .
H12A H -0.0774 -0.3204 0.9909 0.031 Uiso 1 1 calc R
H12B H -0.1356 -0.3567 1.1142 0.031 Uiso 1 1 calc R
C13 C -0.1347(4) -0.1642(4) 1.0407(3) 0.0274(8) Uani 1 1 d .
H13A H -0.0699 -0.1062 0.9835 0.033 Uiso 1 1 calc R
H13B H -0.1295 -0.1429 1.1066 0.033 Uiso 1 1 calc R
C14 C -0.3012(4) -0.1432(4) 1.0116(3) 0.0300(8) Uani 1 1 d .
H14A H -0.3335 -0.0548 1.0020 0.036 Uiso 1 1 calc R
H14B H -0.3057 -0.1594 0.9434 0.036 Uiso 1 1 calc R
C15 C -0.5403(4) -0.3837(4) 1.1780(3) 0.0307(9) Uani 1 1 d .
H15 H -0.5864 -0.4623 1.1990 0.037 Uiso 1 1 calc R
C16 C -0.5610(4) -0.2953(4) 1.2336(3) 0.0283(8) Uani 1 1 d .
H16 H -0.6245 -0.3039 1.2975 0.034 Uiso 1 1 calc R
P1 P 1.17719(10) 1.29424(8) 0.27102(7) 0.0210(2) Uani 1 1 d .
F1 F 1.2561(3) 1.3804(2) 0.15703(16) 0.0339(5) Uani 1 1 d .
F2 F 1.3311(2) 1.2945(2) 0.32548(18) 0.0364(5) Uani 1 1 d .
F3 F 1.2411(3) 1.1691(2) 0.24157(19) 0.0412(6) Uani 1 1 d .
F4 F 1.0990(3) 1.2086(2) 0.38466(17) 0.0346(5) Uani 1 1 d .
F5 F 1.0231(3) 1.2918(3) 0.2174(2) 0.0509(7) Uani 1 1 d .
F6 F 1.1152(3) 1.4198(2) 0.30062(19) 0.0433(6) Uani 1 1 d .

loop_
_atom_site_aniso_label
_atom_site_aniso_U_11
_atom_site_aniso_U_22
_atom_site_aniso_U_33
_atom_site_aniso_U_23
_atom_site_aniso_U_13
_atom_site_aniso_U_12
Ag1 0.02803(17) 0.02732(17) 0.02942(17) 0.00034(12) 0.00680(11) -0.01244(12)
N1 0.0243(16) 0.0211(15) 0.0242(16) -0.0032(13) -0.0008(12) -0.0077(13)
N2 0.0195(14) 0.0207(15) 0.0216(15) -0.0059(12) 0.0005(11) -0.0067(12)
N3 0.0212(16) 0.0260(17) 0.041(2) -0.0059(15) -0.0015(14) -0.0045(14)
N4 0.0232(15) 0.0205(15) 0.0201(15) -0.0063(12) 0.0021(12) -0.0111(12)
N5 0.0236(15) 0.0202(15) 0.0204(15) -0.0029(12) 0.0040(12) -0.0073(13)
N6 0.0248(15) 0.0223(16) 0.0218(15) -0.0036(13) 0.0047(12) -0.0133(13)
N7 0.0232(15) 0.0245(16) 0.0233(16) -0.0010(13) 0.0050(12) -0.0059(13)
N8 0.0258(16) 0.0195(15) 0.0249(16) 0.0007(13) 0.0045(13) -0.0046(13)
N9 0.0187(14) 0.0237(15) 0.0188(15) -0.0004(12) 0.0011(11) -0.0066(12)
N10 0.0183(15) 0.0336(18) 0.0257(16) -0.0122(14) -0.0002(12) -0.0053(13)
N11 0.0250(16) 0.0302(17) 0.0252(16) -0.0087(14) 0.0027(13) -0.0041(14)
N12 0.0289(17) 0.039(2) 0.0389(19) -0.0211(16) -0.0017(14) -0.0106(15)
C1 0.031(2) 0.0182(18) 0.0269(19) -0.0047(15) -0.0036(15) -0.0100(16)
C2 0.0213(18) 0.026(2) 0.037(2) -0.0088(17) -0.0002(15) -0.0103(16)
C3 0.0269(18) 0.0204(17) 0.0169(17) -0.0042(14) 0.0022(14) -0.0076(15)
C4 0.0229(17) 0.0228(18) 0.0192(17) -0.0056(15) 0.0008(13) -0.0080(15)
C5 0.0259(18) 0.0231(18) 0.0188(17) -0.0032(15) 0.0016(14) -0.0100(15)
C6 0.041(2) 0.0229(19) 0.0194(18) -0.0009(15) 0.0013(15) -0.0133(17)
C7 0.0263(19) 0.026(2) 0.028(2) -0.0121(16) 0.0030(15) -0.0084(16)
C8 0.028(2) 0.0186(18) 0.029(2) -0.0052(15) -0.0037(15) -0.0043(15)
C9 0.0232(18) 0.029(2) 0.0223(18) -0.0086(16) 0.0021(14) -0.0042(16)
C10 0.030(2) 0.0254(19) 0.030(2) -0.0099(17) -0.0028(16) -0.0062(16)
C11 0.0269(19) 0.031(2) 0.0161(17) 0.0040(15) 0.0028(14) -0.0081(17)
C12 0.0266(19) 0.030(2) 0.0208(18) -0.0063(16) 0.0037(14) -0.0111(16)
C13 0.0256(19) 0.032(2) 0.0247(19) -0.0087(16) 0.0061(15) -0.0137(16)
C14 0.029(2) 0.034(2) 0.025(2) -0.0085(17) 0.0045(15) -0.0040(17)
C15 0.0211(18) 0.032(2) 0.041(2) -0.0121(18) -0.0042(16) -0.0089(17)
C16 0.0234(18) 0.034(2) 0.0264(19) -0.0084(17) 0.0056(15) -0.0136(16)
P1 0.0235(5) 0.0219(5) 0.0177(4) -0.0058(4) 0.0017(3) -0.0085(4)
F1 0.0506(14) 0.0277(12) 0.0194(11) -0.0026(9) 0.0073(10) -0.0149(11)
F2 0.0254(11) 0.0570(15) 0.0292(12) -0.0147(11) -0.0018(9) -0.0123(11)
F3 0.0636(17) 0.0250(12) 0.0362(13) -0.0144(10) 0.0101(11) -0.0123(12)
F4 0.0391(13) 0.0366(13) 0.0233(11) -0.0030(10) 0.0088(9) -0.0174(11)
F5 0.0342(14) 0.085(2) 0.0369(14) -0.0192(14) -0.0104(11) -0.0127(14)
F6 0.0664(18) 0.0286(12) 0.0315(13) -0.0101(10) 0.0052(12) 0.0081(12)

loop_
_atom_type_symbol
_atom_type_description
_atom_type_scat_dispersion_real
_atom_type_scat_dispersion_imag
_atom_type_scat_source
C C 0.0181 0.0091 'International Tables Vol C Tables 4.2.6.8 and 6.1.1.4'
H H 0.0000 0.0000 'International Tables Vol C Tables 4.2.6.8 and 6.1.1.4'
Ag Ag 0.1306 4.2820 'International Tables Vol C Tables 4.2.6.8 and 6.1.1.4'
F F 0.0727 0.0534 'International Tables Vol C Tables 4.2.6.8 and 6.1.1.4'
N N 0.0311 0.0180 'International Tables Vol C Tables 4.2.6.8 and 6.1.1.4'
P P 0.2955 0.4335 'International Tables Vol C Tables 4.2.6.8 and 6.1.1.4'

loop_
_geom_angle_atom_site_label_1
_geom_angle_atom_site_label_2
_geom_angle_atom_site_label_3
_geom_angle
_geom_angle_site_symmetry_1
_geom_angle_site_symmetry_3
N6 Ag1 N1 105.10(11) . 2_666
N6 Ag1 N11 96.85(10) . 2_557
N7 Ag1 N1 93.58(10) . 2_666
N7 Ag1 N6 138.60(11) . .
N7 Ag1 N11 113.31(11) . 2_557
N11 Ag1 N1 105.90(10) 2_557 2_666
N2 N1 Ag1 131.1(2) . 2_666
N2 N1 C1 104.1(3) . .
C1 N1 Ag1 121.9(2) . 2_666
N1 N2 N3 114.7(3) . .
N1 N2 C3 123.7(3) . .
N3 N2 C3 121.7(3) . .
N2 N3 C2 103.7(3) . .
N5 N4 C6 120.1(3) . .
N5 N4 C7 111.3(3) . .
C7 N4 C6 128.5(3) . .
N6 N5 N4 106.3(3) . .
N5 N6 Ag1 118.2(2) . .
N5 N6 C8 109.6(3) . .
C8 N6 Ag1 132.0(2) . .
N8 N7 Ag1 121.6(2) . .
N8 N7 C9 109.2(3) . .
C9 N7 Ag1 128.0(2) . .
N7 N8 N9 106.0(3) . .
N8 N9 C11 120.8(3) . .
C10 N9 N8 111.6(3) . .
C10 N9 C11 127.6(3) . .
N11 N10 C14 123.0(3) . .
N12 N10 N11 115.3(3) . .
N12 N10 C14 121.7(3) . .
N10 N11 Ag1 131.0(2) . 2_557
N10 N11 C16 103.4(3) . .
C16 N11 Ag1 123.2(2) . 2_557
N10 N12 C15 103.7(3) . .
N1 C1 H1 125.6 . .
N1 C1 C2 108.8(3) . .
C2 C1 H1 125.6 . .
N3 C2 C1 108.7(3) . .
N3 C2 H2 125.6 . .
C1 C2 H2 125.6 . .
N2 C3 H3A 109.1 . .
N2 C3 H3B 109.1 . .
N2 C3 C4 112.3(3) . .
H3A C3 H3B 107.9 . .
C4 C3 H3A 109.1 . .
C4 C3 H3B 109.1 . .
C3 C4 H4A 109.5 . .
C3 C4 H4B 109.5 . .
H4A C4 H4B 108.1 . .
C5 C4 C3 110.8(3) . .
C5 C4 H4A 109.5 . .
C5 C4 H4B 109.5 . .
C4 C5 H5A 109.4 . .
C4 C5 H5B 109.4 . .
H5A C5 H5B 108.0 . .
C6 C5 C4 111.1(3) . .
C6 C5 H5A 109.4 . .
C6 C5 H5B 109.4 . .
N4 C6 C5 112.5(3) . .
N4 C6 H6A 109.1 . .
N4 C6 H6B 109.1 . .
C5 C6 H6A 109.1 . .
C5 C6 H6B 109.1 . .
H6A C6 H6B 107.8 . .
N4 C7 H7 127.6 . .
N4 C7 C8 104.7(3) . .
C8 C7 H7 127.6 . .
N6 C8 C7 108.1(3) . .
N6 C8 H8 126.0 . .
C7 C8 H8 126.0 . .
N7 C9 H9 125.9 . .
N7 C9 C10 108.2(3) . .
C10 C9 H9 125.9 . .
N9 C10 C9 105.1(3) . .
N9 C10 H10 127.5 . .
C9 C10 H10 127.5 . .
N9 C11 H11A 109.1 . .
N9 C11 H11B 109.1 . .
N9 C11 C12 112.6(3) . .
H11A C11 H11B 107.8 . .
C12 C11 H11A 109.1 . .
C12 C11 H11B 109.1 . .
C11 C12 H12A 108.8 . .
C11 C12 H12B 108.8 . .
H12A C12 H12B 107.7 . .
C13 C12 C11 113.8(3) . .
C13 C12 H12A 108.8 . .
C13 C12 H12B 108.8 . .
C12 C13 H13A 108.8 . .
C12 C13 H13B 108.8 . .
C12 C13 C14 113.8(3) . .
H13A C13 H13B 107.7 . .
C14 C13 H13A 108.8 . .
C14 C13 H13B 108.8 . .
N10 C14 C13 112.6(3) . .
N10 C14 H14A 109.1 . .
N10 C14 H14B 109.1 . .
C13 C14 H14A 109.1 . .
C13 C14 H14B 109.1 . .
H14A C14 H14B 107.8 . .
N12 C15 H15 125.5 . .
N12 C15 C16 108.9(3) . .
C16 C15 H15 125.5 . .
N11 C16 C15 108.7(3) . .
N11 C16 H16 125.7 . .
C15 C16 H16 125.7 . .
F2 P1 F1 90.10(12) . .
F2 P1 F5 179.18(16) . .
F2 P1 F6 89.67(13) . .
F3 P1 F1 89.58(12) . .
F3 P1 F2 89.72(14) . .
F3 P1 F5 89.69(14) . .
F3 P1 F6 179.36(15) . .
F4 P1 F1 179.81(14) . .
F4 P1 F2 89.73(12) . .
F4 P1 F3 90.49(12) . .
F4 P1 F5 89.70(13) . .
F4 P1 F6 89.74(13) . .
F5 P1 F1 90.47(14) . .
F5 P1 F6 90.92(15) . .
F6 P1 F1 90.19(12) . .

loop_
_geom_bond_atom_site_label_1
_geom_bond_atom_site_label_2
_geom_bond_distance
_geom_bond_site_symmetry_2
Ag1 N1 2.469(3) 2_666
Ag1 N6 2.247(3) .
Ag1 N7 2.238(3) .
Ag1 N11 2.435(3) 2_557
N1 Ag1 2.469(3) 2_666
N1 N2 1.325(4) .
N1 C1 1.335(5) .
N2 N3 1.332(4) .
N2 C3 1.450(4) .
N3 C2 1.340(5) .
N4 N5 1.335(4) .
N4 C6 1.464(4) .
N4 C7 1.339(5) .
N5 N6 1.320(4) .
N6 C8 1.341(5) .
N7 N8 1.328(4) .
N7 C9 1.350(5) .
N8 N9 1.341(4) .
N9 C10 1.335(5) .
N9 C11 1.472(4) .
N10 N11 1.329(4) .
N10 N12 1.326(4) .
N10 C14 1.463(5) .
N11 Ag1 2.435(3) 2_557
N11 C16 1.340(5) .
N12 C15 1.332(5) .
C1 H1 0.9300 .
C1 C2 1.377(5) .
C2 H2 0.9300 .
C3 H3A 0.9700 .
C3 H3B 0.9700 .
C3 C4 1.523(4) .
C4 H4A 0.9700 .
C4 H4B 0.9700 .
C4 C5 1.521(5) .
C5 H5A 0.9700 .
C5 H5B 0.9700 .
C5 C6 1.517(4) .
C6 H6A 0.9700 .
C6 H6B 0.9700 .
C7 H7 0.9300 .
C7 C8 1.368(5) .
C8 H8 0.9300 .
C9 H9 0.9300 .
C9 C10 1.363(5) .
C10 H10 0.9300 .
C11 H11A 0.9700 .
C11 H11B 0.9700 .
C11 C12 1.524(5) .
C12 H12A 0.9700 .
C12 H12B 0.9700 .
C12 C13 1.508(5) .
C13 H13A 0.9700 .
C13 H13B 0.9700 .
C13 C14 1.530(5) .
C14 H14A 0.9700 .
C14 H14B 0.9700 .
C15 H15 0.9300 .
C15 C16 1.381(5) .
C16 H16 0.9300 .
P1 F1 1.601(2) .
P1 F2 1.595(2) .
P1 F3 1.595(2) .
P1 F4 1.594(2) .
P1 F5 1.596(2) .
P1 F6 1.596(2) .

loop_
_geom_torsion_atom_site_label_1
_geom_torsion_atom_site_label_2
_geom_torsion_atom_site_label_3
_geom_torsion_atom_site_label_4
_geom_torsion
_geom_torsion_site_symmetry_1
_geom_torsion_site_symmetry_4
Ag1 N1 N2 N3 159.6(2) 2_666 .
Ag1 N1 N2 C3 -19.5(4) 2_666 .
Ag1 N1 C1 C2 -162.0(2) 2_666 .
Ag1 N6 C8 C7 -174.0(2) . .
Ag1 N7 N8 N9 169.0(2) . .
Ag1 N7 C9 C10 -168.4(2) . .
Ag1 N11 C16 C15 -162.8(3) 2_557 .
N1 N2 N3 C2 0.8(4) . .
N1 N2 C3 C4 95.4(4) . .
N1 C1 C2 N3 -0.3(4) . .
N2 N1 C1 C2 0.7(4) . .
N2 N3 C2 C1 -0.2(4) . .
N2 C3 C4 C5 171.0(3) . .
N3 N2 C3 C4 -83.6(4) . .
N4 N5 N6 Ag1 175.1(2) . .
N4 N5 N6 C8 -0.2(4) . .
N4 C7 C8 N6 -0.5(4) . .
N5 N4 C6 C5 53.3(4) . .
N5 N4 C7 C8 0.4(4) . .
N5 N6 C8 C7 0.5(4) . .
N7 N8 N9 C10 0.2(4) . .
N7 N8 N9 C11 -179.4(3) . .
N7 C9 C10 N9 0.7(4) . .
N8 N7 C9 C10 -0.6(4) . .
N8 N9 C10 C9 -0.6(4) . .
N8 N9 C11 C12 81.3(4) . .
N9 C11 C12 C13 -81.6(4) . .
N10 N11 C16 C15 1.2(4) . .
N10 N12 C15 C16 0.5(4) . .
N11 N10 N12 C15 0.3(4) . .
N11 N10 C14 C13 86.3(4) . .
N12 N10 N11 Ag1 161.2(3) . 2_557
N12 N10 N11 C16 -1.0(4) . .
N12 N10 C14 C13 -92.6(4) . .
N12 C15 C16 N11 -1.1(5) . .
C1 N1 N2 N3 -0.9(4) . .
C1 N1 N2 C3 180.0(3) . .
C3 N2 N3 C2 179.8(3) . .
C3 C4 C5 C6 176.5(3) . .
C4 C5 C6 N4 167.8(3) . .
C6 N4 N5 N6 -178.3(3) . .
C6 N4 C7 C8 178.4(3) . .
C7 N4 N5 N6 -0.1(4) . .
C7 N4 C6 C5 -124.5(4) . .
C9 N7 N8 N9 0.2(4) . .
C10 N9 C11 C12 -98.4(4) . .
C11 N9 C10 C9 179.1(3) . .
C11 C12 C13 C14 179.5(3) . .
C12 C13 C14 N10 59.3(4) . .
C14 N10 N11 Ag1 -17.7(5) . 2_557
C14 N10 N11 C16 -179.9(3) . .
C14 N10 N12 C15 179.3(3) . .
